data_7123585
loop_
_publ_author_name
'Banerjee, Debasis'
'Das, Jagadish'
'VELLAKKARAN, MARI'

_publ_section_title
;
 Nickel-Catalysed Direct \a-Olefination of Alkyl Substituted
 N-Heteroarenes with Alcohols
;
_journal_name_full 'Chemical Communications'
_journal_paper_doi 10.1039/C9CC03591E
_journal_year 2019
_chemical_formula_sum 'C18 H15 N'
_chemical_formula_weight 245.31
_chemical_name_systematic (E)-2-(4-methylstyryl)quinoline
_space_group_crystal_system orthorhombic
_space_group_IT_number 19
_space_group_name_Hall 'P 2ac 2ab'
_space_group_name_H-M_alt 'P 21 21 21'
_symmetry_space_group_name_Hall 'P 2ac 2ab'
_symmetry_space_group_name_H-M 'P 21 21 21'
_atom_sites_solution_hydrogens geom
_audit_creation_method SHELXL-2016/6
_audit_update_record
;
2018-10-05 deposited with the CCDC.    2019-05-29 downloaded from the CCDC.
;
_cell_angle_alpha 90
_cell_angle_beta 90
_cell_angle_gamma 90
_cell_formula_units_Z 4
_cell_length_a 5.9624(3)
_cell_length_b 8.0092(4)
_cell_length_c 28.9234(16)
_cell_measurement_reflns_used 111
_cell_measurement_temperature 296(2)
_cell_measurement_theta_max 27.13
_cell_measurement_theta_min 2.46
_cell_volume 1381.21(12)
_computing_structure_refinement 'SHELXL-2016/6 (Sheldrick, 2016)'
_computing_structure_solution 'SHELXT 2014/5 (Sheldrick, 2014)'
_diffrn_ambient_temperature 296(2)
_diffrn_measured_fraction_theta_full 1.000
_diffrn_measured_fraction_theta_max 0.998
_diffrn_measurement_device_type 'CCD area detector'
_diffrn_measurement_method 'phi omega scans'
_diffrn_radiation_type MoK\a
_diffrn_radiation_wavelength 0.71073
_diffrn_reflns_av_R_equivalents 0.1158
_diffrn_reflns_av_unetI/netI 0.0544
_diffrn_reflns_Laue_measured_fraction_full 1.000
_diffrn_reflns_Laue_measured_fraction_max 0.998
_diffrn_reflns_limit_h_max 7
_diffrn_reflns_limit_h_min -7
_diffrn_reflns_limit_k_max 10
_diffrn_reflns_limit_k_min -10
_diffrn_reflns_limit_l_max 37
_diffrn_reflns_limit_l_min -38
_diffrn_reflns_number 43155
_diffrn_reflns_point_group_measured_fraction_full 1.000
_diffrn_reflns_point_group_measured_fraction_max 0.994
_diffrn_reflns_theta_full 25.242
_diffrn_reflns_theta_max 28.315
_diffrn_reflns_theta_min 1.408
_exptl_absorpt_coefficient_mu 0.068
_exptl_absorpt_correction_type multi-scan
_exptl_absorpt_process_details '(SADABS; Bruker, 2000)'
_exptl_crystal_colour white
_exptl_crystal_density_diffrn 1.180
_exptl_crystal_description niddle
_exptl_crystal_F_000 520
_exptl_crystal_recrystallization_method 'Re-crystallisation from solvent: Dichloromethane/hexane'
_exptl_crystal_size_max 0.22
_exptl_crystal_size_mid 0.22
_exptl_crystal_size_min 0.22
_exptl_transmission_factor_max 0.985
_exptl_transmission_factor_min 0.985
_refine_diff_density_max 0.340
_refine_diff_density_min -0.243
_refine_diff_density_rms 0.083
_refine_ls_abs_structure_details
;
 Flack x determined using 519 quotients [(I+)-(I-)]/[(I+)+(I-)]
 (Parsons, Flack and Wagner, Acta Cryst. B69 (2013) 249-259).
;
_refine_ls_abs_structure_Flack 7.0(10)
_refine_ls_extinction_method none
_refine_ls_goodness_of_fit_ref 0.955
_refine_ls_hydrogen_treatment constr
_refine_ls_matrix_type full
_refine_ls_number_parameters 173
_refine_ls_number_reflns 3417
_refine_ls_number_restraints 0
_refine_ls_restrained_S_all 0.955
_refine_ls_R_factor_all 0.1487
_refine_ls_R_factor_gt 0.0684
_refine_ls_shift/su_max 0.000
_refine_ls_shift/su_mean 0.000
_refine_ls_structure_factor_coef Fsqd
_refine_ls_weighting_details 'w=1/[\s^2^(Fo^2^)+(0.1000P)^2^+0.5548P] where P=(Fo^2^+2Fc^2^)/3'
_refine_ls_weighting_scheme calc
_refine_ls_wR_factor_gt 0.1735
_refine_ls_wR_factor_ref 0.2304
_reflns_Friedel_coverage 0.697
_reflns_Friedel_fraction_full 1.000
_reflns_Friedel_fraction_max 0.990
_reflns_number_gt 1657
_reflns_number_total 3417
_reflns_threshold_expression 'I > 2\s(I)'
_cod_data_source_file c9cc03591e2.cif
_cod_data_source_block UPS3491DB_MVB110_0m_a
_cod_database_code 7123585
_shelx_shelxl_version_number 2016/6
_shelx_space_group_comment
;
The symmetry employed for this shelxl refinement is uniquely defined
by the following loop, which should always be used as a source of
symmetry information in preference to the above space-group names.
They are only intended as comments.
;

loop_
_space_group_symop_operation_xyz
'x, y, z'
'x+1/2, -y+1/2, -z'
'-x, y+1/2, -z+1/2'
'-x+1/2, -y, z+1/2'

loop_
_atom_site_label
_atom_site_type_symbol
_atom_site_fract_x
_atom_site_fract_y
_atom_site_fract_z
_atom_site_U_iso_or_equiv
_atom_site_adp_type
_atom_site_occupancy
_atom_site_site_symmetry_order
_atom_site_calc_flag
_atom_site_refinement_flags_posn
_atom_site_refinement_flags_adp
N1 N 0.5545(6) 0.6166(5) 0.39198(13) 0.0671(10) Uani 1 1 d . .
C1 C -0.1106(13) 0.7375(8) 0.12721(17) 0.115(2) Uani 1 1 d . .
H8 H -0.236065 0.662349 0.128027 0.172 Uiso 1 1 calc R U
H1 H -0.013851 0.708041 0.101964 0.172 Uiso 1 1 calc R U
H9 H -0.163624 0.849663 0.123096 0.172 Uiso 1 1 calc R U
C2 C 0.0182(11) 0.7253(6) 0.17224(15) 0.0752(15) Uani 1 1 d . .
C3 C 0.2289(11) 0.7963(6) 0.17828(19) 0.0840(17) Uani 1 1 d . .
H7 H 0.295580 0.851844 0.153620 0.101 Uiso 1 1 calc R U
C4 C 0.3417(10) 0.7866(7) 0.2197(2) 0.0834(15) Uani 1 1 d . .
H12 H 0.481666 0.836857 0.222553 0.100 Uiso 1 1 calc R U
C5 C 0.2512(8) 0.7043(6) 0.25681(16) 0.0676(12) Uani 1 1 d . .
C6 C 0.3638(9) 0.6838(6) 0.3040(2) 0.0803(15) Uani 1 1 d . .
H6 H 0.297364 0.609661 0.324656 0.096 Uiso 1 1 calc R U
C7 C 0.5412(11) 0.7592(7) 0.3178(2) 0.0913(17) Uani 1 1 d . .
H13 H 0.602618 0.840367 0.298553 0.110 Uiso 1 1 calc R U
C8 C 0.6535(10) 0.7255(6) 0.36202(15) 0.0750(15) Uani 1 1 d . .
C9 C 0.6731(7) 0.5805(5) 0.43120(14) 0.0549(10) Uani 1 1 d . .
C10 C 0.8855(7) 0.6516(6) 0.44041(16) 0.0625(12) Uani 1 1 d . .
C11 C 0.9999(9) 0.6056(7) 0.48137(19) 0.0805(15) Uani 1 1 d . .
H3 H 1.139697 0.651148 0.488049 0.097 Uiso 1 1 calc R U
C12 C 0.9031(12) 0.4931(8) 0.51120(19) 0.0937(19) Uani 1 1 d . .
H2 H 0.976729 0.464059 0.538381 0.112 Uiso 1 1 calc R U
C13 C 0.8618(11) 0.7984(7) 0.3706(2) 0.0891(17) Uani 1 1 d . .
H4 H 0.922432 0.872607 0.349303 0.107 Uiso 1 1 calc R U
C14 C 0.9720(10) 0.7634(7) 0.4082(2) 0.0864(16) Uani 1 1 d . .
H5 H 1.110070 0.813757 0.413650 0.104 Uiso 1 1 calc R U
C15 C -0.0712(9) 0.6401(6) 0.20968(16) 0.0724(13) Uani 1 1 d . .
H10 H -0.210459 0.588675 0.206966 0.087 Uiso 1 1 calc R U
C16 C 0.0433(8) 0.6310(6) 0.25058(16) 0.0691(13) Uani 1 1 d . .
H11 H -0.020992 0.573308 0.275137 0.083 Uiso 1 1 calc R U
C17 C 0.5855(9) 0.4648(6) 0.46259(16) 0.0726(13) Uani 1 1 d . .
H14 H 0.447007 0.415804 0.456676 0.087 Uiso 1 1 calc R U
C18 C 0.6980(12) 0.4231(7) 0.50114(18) 0.0900(17) Uani 1 1 d . .
H15 H 0.636216 0.345621 0.521405 0.108 Uiso 1 1 calc R U

loop_
_atom_site_aniso_label
_atom_site_aniso_U_11
_atom_site_aniso_U_22
_atom_site_aniso_U_33
_atom_site_aniso_U_23
_atom_site_aniso_U_13
_atom_site_aniso_U_12
N1 0.069(2) 0.067(2) 0.066(2) -0.0163(19) -0.0040(19) 0.006(2)
C1 0.179(7) 0.096(4) 0.069(3) 0.001(3) -0.024(4) 0.036(4)
C2 0.118(5) 0.053(2) 0.055(3) 0.000(2) 0.006(3) 0.019(3)
C3 0.107(5) 0.063(3) 0.082(4) 0.016(3) 0.032(3) -0.001(3)
C4 0.081(4) 0.066(3) 0.103(4) 0.005(3) 0.007(3) -0.002(3)
C5 0.075(3) 0.057(3) 0.071(3) -0.001(2) 0.005(3) 0.008(2)
C6 0.067(3) 0.059(3) 0.115(4) -0.011(3) 0.016(3) 0.006(3)
C7 0.103(4) 0.069(3) 0.103(4) 0.002(3) 0.020(4) -0.004(4)
C8 0.109(4) 0.067(3) 0.049(3) 0.001(2) -0.001(3) 0.027(3)
C9 0.055(2) 0.055(2) 0.054(2) -0.0085(19) 0.005(2) 0.001(2)
C10 0.060(3) 0.057(2) 0.070(3) -0.015(2) 0.011(2) 0.000(2)
C11 0.063(3) 0.085(3) 0.093(4) -0.033(3) -0.017(3) 0.013(3)
C12 0.122(5) 0.088(4) 0.071(3) -0.015(3) -0.028(4) 0.035(4)
C13 0.094(4) 0.077(4) 0.096(4) 0.001(3) 0.022(4) -0.022(3)
C14 0.081(4) 0.084(3) 0.095(4) -0.007(3) 0.016(3) -0.016(3)
C15 0.078(3) 0.067(3) 0.072(3) -0.004(2) -0.004(3) -0.001(3)
C16 0.078(3) 0.069(3) 0.061(3) 0.002(2) 0.007(2) -0.003(3)
C17 0.075(3) 0.073(3) 0.070(3) -0.002(2) 0.006(3) -0.010(2)
C18 0.122(5) 0.081(4) 0.067(3) 0.004(3) 0.000(3) 0.002(4)

loop_
_atom_type_symbol
_atom_type_description
_atom_type_scat_dispersion_real
_atom_type_scat_dispersion_imag
_atom_type_scat_source
C C 0.0033 0.0016 'International Tables Vol C Tables 4.2.6.8 and 6.1.1.4'
H H 0.0000 0.0000 'International Tables Vol C Tables 4.2.6.8 and 6.1.1.4'
N N 0.0061 0.0033 'International Tables Vol C Tables 4.2.6.8 and 6.1.1.4'

loop_
_geom_angle_atom_site_label_1
_geom_angle_atom_site_label_2
_geom_angle_atom_site_label_3
_geom_angle
C8 N1 C9 116.0(4)
C2 C1 H8 109.5
C2 C1 H1 109.5
H8 C1 H1 109.5
C2 C1 H9 109.5
H8 C1 H9 109.5
H1 C1 H9 109.5
C15 C2 C3 116.8(5)
C15 C2 C1 120.5(6)
C3 C2 C1 122.7(5)
C4 C3 C2 121.9(5)
C4 C3 H7 119.1
C2 C3 H7 119.1
C5 C4 C3 121.1(6)
C5 C4 H12 119.5
C3 C4 H12 119.5
C4 C5 C16 117.1(5)
C4 C5 C6 125.3(5)
C16 C5 C6 117.6(5)
C7 C6 C5 126.0(6)
C7 C6 H6 117.0
C5 C6 H6 117.0
C6 C7 C8 124.0(6)
C6 C7 H13 118.0
C8 C7 H13 118.0
N1 C8 C13 122.7(5)
N1 C8 C7 118.3(5)
C13 C8 C7 119.0(5)
N1 C9 C17 119.0(4)
N1 C9 C10 122.3(4)
C17 C9 C10 118.6(4)
C14 C10 C9 117.7(5)
C14 C10 C11 123.3(5)
C9 C10 C11 119.0(5)
C12 C11 C10 119.6(5)
C12 C11 H3 120.2
C10 C11 H3 120.2
C11 C12 C18 120.5(5)
C11 C12 H2 119.8
C18 C12 H2 119.8
C14 C13 C8 120.6(5)
C14 C13 H4 119.7
C8 C13 H4 119.7
C13 C14 C10 120.7(6)
C13 C14 H5 119.6
C10 C14 H5 119.6
C16 C15 C2 120.6(5)
C16 C15 H10 119.7
C2 C15 H10 119.7
C15 C16 C5 122.5(5)
C15 C16 H11 118.7
C5 C16 H11 118.7
C18 C17 C9 121.1(5)
C18 C17 H14 119.4
C9 C17 H14 119.4
C17 C18 C12 121.2(6)
C17 C18 H15 119.4
C12 C18 H15 119.4

loop_
_geom_bond_atom_site_label_1
_geom_bond_atom_site_label_2
_geom_bond_distance
N1 C8 1.364(6)
N1 C9 1.368(5)
C1 C2 1.515(7)
C1 H8 0.9600
C1 H1 0.9600
C1 H9 0.9600
C2 C15 1.387(7)
C2 C3 1.390(8)
C3 C4 1.376(8)
C3 H7 0.9300
C4 C5 1.371(7)
C4 H12 0.9300
C5 C16 1.383(7)
C5 C6 1.531(7)
C6 C7 1.281(8)
C6 H6 0.9300
C7 C8 1.470(7)
C7 H13 0.9300
C8 C13 1.395(8)
C9 C17 1.399(6)
C9 C10 1.414(6)
C10 C14 1.391(7)
C10 C11 1.416(6)
C11 C12 1.374(8)
C11 H3 0.9300
C12 C18 1.376(8)
C12 H2 0.9300
C13 C14 1.301(7)
C13 H4 0.9300
C14 H5 0.9300
C15 C16 1.368(6)
C15 H10 0.9300
C16 H11 0.9300
C17 C18 1.343(7)
C17 H14 0.9300
C18 H15 0.9300

loop_
_geom_torsion_atom_site_label_1
_geom_torsion_atom_site_label_2
_geom_torsion_atom_site_label_3
_geom_torsion_atom_site_label_4
_geom_torsion
C15 C2 C3 C4 -1.7(7)
C1 C2 C3 C4 178.8(5)
C2 C3 C4 C5 0.8(8)
C3 C4 C5 C16 0.4(7)
C3 C4 C5 C6 178.9(5)
C4 C5 C6 C7 10.6(8)
C16 C5 C6 C7 -170.9(5)
C5 C6 C7 C8 -174.9(4)
C9 N1 C8 C13 -0.8(6)
C9 N1 C8 C7 175.6(4)
C6 C7 C8 N1 -5.2(7)
C6 C7 C8 C13 171.3(5)
C8 N1 C9 C17 -177.5(4)
C8 N1 C9 C10 0.1(6)
N1 C9 C10 C14 0.9(6)
C17 C9 C10 C14 178.5(4)
N1 C9 C10 C11 -178.8(4)
C17 C9 C10 C11 -1.2(6)
C14 C10 C11 C12 -179.5(5)
C9 C10 C11 C12 0.1(6)
C10 C11 C12 C18 1.1(7)
N1 C8 C13 C14 0.5(8)
C7 C8 C13 C14 -175.9(5)
C8 C13 C14 C10 0.6(8)
C9 C10 C14 C13 -1.2(7)
C11 C10 C14 C13 178.4(5)
C3 C2 C15 C16 1.4(7)
C1 C2 C15 C16 -179.1(4)
C2 C15 C16 C5 -0.2(7)
C4 C5 C16 C15 -0.7(7)
C6 C5 C16 C15 -179.4(4)
N1 C9 C17 C18 178.7(4)
C10 C9 C17 C18 1.0(7)
C9 C17 C18 C12 0.2(8)
C11 C12 C18 C17 -1.2(8)
